data_7045373
loop_
_publ_author_name
'Shan, Wei-Long'
'Gao, Wen-Xi'
'Lin, Yue-Jian'
'Jin, Guo-Xin'

_publ_section_title
;
 Light-initiated reversible conversion of macrocyclic endoperoxides
 derived from half-sandwich rhodium-based metallarectangles.
;
_journal_issue 8
_journal_name_full 'Dalton transactions (Cambridge, England : 2003)'
_journal_page_first 2769
_journal_page_last 2777
_journal_paper_doi 10.1039/c7dt03962j
_journal_volume 47
_journal_year 2018
_chemical_formula_sum 'C104 H124 F12 N4 O36 Rh4 S4'
_chemical_formula_weight 2773.94
_space_group_crystal_system monoclinic
_space_group_IT_number 15
_space_group_name_Hall '-C 2yc'
_space_group_name_H-M_alt 'C 1 2/c 1'
_symmetry_space_group_name_Hall '-C 2yc'
_symmetry_space_group_name_H-M 'C 1 2/c 1'
_atom_sites_solution_hydrogens geom
_audit_creation_method SHELXL-2014/7
_audit_update_record
;
2017-09-20 deposited with the CCDC.
2018-01-24 downloaded from the CCDC.
;
_cell_angle_alpha 90
_cell_angle_beta 130.389(5)
_cell_angle_gamma 90
_cell_formula_units_Z 4
_cell_length_a 37.892(4)
_cell_length_b 16.2390(15)
_cell_length_c 27.209(5)
_cell_measurement_reflns_used 5663
_cell_measurement_temperature 173(2)
_cell_measurement_theta_max 70.34
_cell_measurement_theta_min 3.12
_cell_volume 12752(3)
_computing_cell_refinement 'Bruker SAINT'
_computing_data_collection 'Bruker APEX2'
_computing_data_reduction 'Bruker SAINT'
_computing_molecular_graphics 'Bruker SHELXTL'
_computing_publication_material 'Bruker SHELXTL'
_computing_structure_refinement 'SHELXL-2014/7 (Sheldrick, 2014)'
_computing_structure_solution 'SHELXS-97 (Sheldrick 2008)'
_diffrn_ambient_temperature 173(2)
_diffrn_measured_fraction_theta_full 0.995
_diffrn_measured_fraction_theta_max 0.978
_diffrn_measurement_device_type 'Bruker APEX-II CCD'
_diffrn_measurement_method '\f and \w scans'
_diffrn_radiation_type CuK\a
_diffrn_radiation_wavelength 1.54178
_diffrn_reflns_av_R_equivalents 0.0744
_diffrn_reflns_av_unetI/netI 0.0945
_diffrn_reflns_Laue_measured_fraction_full 0.995
_diffrn_reflns_Laue_measured_fraction_max 0.978
_diffrn_reflns_limit_h_max 25
_diffrn_reflns_limit_h_min -45
_diffrn_reflns_limit_k_max 18
_diffrn_reflns_limit_k_min -19
_diffrn_reflns_limit_l_max 33
_diffrn_reflns_limit_l_min -30
_diffrn_reflns_number 33179
_diffrn_reflns_point_group_measured_fraction_full 0.995
_diffrn_reflns_point_group_measured_fraction_max 0.978
_diffrn_reflns_theta_full 67.679
_diffrn_reflns_theta_max 70.533
_diffrn_reflns_theta_min 3.122
_exptl_absorpt_coefficient_mu 5.525
_exptl_absorpt_correction_T_max 0.322
_exptl_absorpt_correction_T_min 0.179
_exptl_absorpt_correction_type multi-scan
_exptl_absorpt_process_details sadabs
_exptl_crystal_colour yellow
_exptl_crystal_density_diffrn 1.445
_exptl_crystal_description block
_exptl_crystal_F_000 5664
_exptl_crystal_size_max 0.350
_exptl_crystal_size_mid 0.240
_exptl_crystal_size_min 0.090
_platon_squeeze_details
; 
 In asymmetric unit of this data, there were disordered 
 anions and solvents (two triflate anion and six water 
 molecules) which could not be restrained properly. 
 Therefore, SQUEEZE algorithm was used to omit them. 
;
_refine_diff_density_max 2.018
_refine_diff_density_min -0.544
_refine_diff_density_rms 0.142
_refine_ls_extinction_method none
_refine_ls_goodness_of_fit_ref 1.089
_refine_ls_hydrogen_treatment constr
_refine_ls_matrix_type full
_refine_ls_number_parameters 551
_refine_ls_number_reflns 11959
_refine_ls_number_restraints 0
_refine_ls_restrained_S_all 1.089
_refine_ls_R_factor_all 0.1968
_refine_ls_R_factor_gt 0.1175
_refine_ls_shift/su_max 0.002
_refine_ls_shift/su_mean 0.000
_refine_ls_structure_factor_coef Fsqd
_refine_ls_weighting_details 'w=1/[\s^2^(Fo^2^)+(0.2000P)^2^] where P=(Fo^2^+2Fc^2^)/3'
_refine_ls_weighting_scheme calc
_refine_ls_wR_factor_gt 0.3393
_refine_ls_wR_factor_ref 0.3932
_reflns_Friedel_coverage 0.000
_reflns_number_gt 4915
_reflns_number_total 11959
_reflns_threshold_expression 'I > 2\s(I)'
_cod_data_source_file c7dt03962j2.cif
_cod_data_source_block 4-O2
_cod_depositor_comments 'Adding full bibliography for 7045371--7045376.cif.'
_cod_database_code 7045373
_shelx_shelxl_version_number 2014/7
_shelx_space_group_comment
; 
The symmetry employed for this shelxl refinement is uniquely defined 
by the following loop, which should always be used as a source of 
symmetry information in preference to the above space-group names. 
They are only intended as comments. 
;
_shelx_estimated_absorpt_t_min 0.248
_shelx_estimated_absorpt_t_max 0.636
_platon_squeeze_void_probe_radius 1.20

loop_
_space_group_symop_operation_xyz
'x, y, z'
'-x, y, -z+1/2'
'x+1/2, y+1/2, z'
'-x+1/2, y+1/2, -z+1/2'
'-x, -y, -z'
'x, -y, z-1/2'
'-x+1/2, -y+1/2, -z'
'x+1/2, -y+1/2, z-1/2'

loop_
_atom_site_label
_atom_site_type_symbol
_atom_site_fract_x
_atom_site_fract_y
_atom_site_fract_z
_atom_site_U_iso_or_equiv
_atom_site_adp_type
_atom_site_occupancy
_atom_site_site_symmetry_order
_atom_site_calc_flag
_atom_site_refinement_flags_posn
_atom_site_refinement_flags_adp
Rh1 Rh 0.47374(3) 0.65691(6) 0.05668(4) 0.0954(4) Uani 1 1 d . .
Rh2 Rh 0.56409(4) 0.84947(6) 0.00333(5) 0.1009(4) Uani 1 1 d . .
N1 N 0.5394(3) 0.6814(7) 0.1488(5) 0.099(3) Uani 1 1 d . .
N2 N 0.8920(3) 0.6599(6) 0.8949(5) 0.095(2) Uani 1 1 d . .
O1 O 0.5112(3) 0.6457(4) 0.0237(4) 0.098(2) Uani 1 1 d . .
O2 O 0.4780(3) 0.7827(4) 0.0343(4) 0.097(2) Uani 1 1 d . .
O3 O 0.5110(3) 0.8581(4) 0.0109(4) 0.0908(19) Uani 1 1 d . .
O4 O 0.5479(3) 0.7217(4) 0.0039(4) 0.095(2) Uani 1 1 d . .
O5 O 0.7065(4) 0.6998(7) 0.4847(5) 0.136(3) Uani 1 1 d . .
O6 O 0.7372(3) 0.6952(6) 0.5578(4) 0.124(3) Uani 1 1 d . .
C1 C 0.5218(4) 0.7109(7) 0.0149(5) 0.092(3) Uani 1 1 d . .
C2 C 0.5009(4) 0.7912(6) 0.0198(5) 0.077(2) Uani 1 1 d . .
C3 C 0.5716(5) 0.6252(9) 0.1754(6) 0.110(4) Uani 1 1 d . .
H3 H 0.5695 0.5812 0.1506 0.133 Uiso 1 1 calc R U
C4 C 0.6101(5) 0.6318(11) 0.2430(7) 0.131(5) Uani 1 1 d . .
H4 H 0.6345 0.5929 0.2624 0.157 Uiso 1 1 calc R U
C5 C 0.6131(5) 0.6906(10) 0.2801(6) 0.112(4) Uani 1 1 d . .
C6 C 0.5788(5) 0.7475(10) 0.2477(7) 0.118(4) Uani 1 1 d . .
H6 H 0.5803 0.7928 0.2710 0.141 Uiso 1 1 calc R U
C7 C 0.5433(5) 0.7427(8) 0.1848(6) 0.105(3) Uani 1 1 d . .
H7 H 0.5200 0.7839 0.1648 0.126 Uiso 1 1 calc R U
C8 C 0.6478(4) 0.6880(12) 0.3510(7) 0.129(5) Uani 1 1 d . .
H8 H 0.6529 0.7368 0.3741 0.155 Uiso 1 1 calc R U
C9 C 0.6713(6) 0.6247(11) 0.3832(8) 0.139(5) Uani 1 1 d . .
H9 H 0.6674 0.5778 0.3593 0.166 Uiso 1 1 calc R U
C10 C 0.7061(6) 0.6161(12) 0.4585(8) 0.136(5) Uani 1 1 d . .
C11 C 0.7566(5) 0.6027(9) 0.4884(6) 0.116(4) Uani 1 1 d . .
C12 C 0.7720(7) 0.6045(10) 0.4551(8) 0.141(6) Uani 1 1 d . .
H12 H 0.7518 0.6097 0.4095 0.169 Uiso 1 1 calc R U
C13 C 0.8209(7) 0.5981(11) 0.4944(10) 0.142(6) Uani 1 1 d . .
H13 H 0.8336 0.6034 0.4738 0.171 Uiso 1 1 calc R U
C14 C 0.8503(6) 0.5852(14) 0.5579(9) 0.158(7) Uani 1 1 d . .
H14 H 0.8821 0.5736 0.5812 0.190 Uiso 1 1 calc R U
C15 C 0.8312(5) 0.5899(9) 0.5888(7) 0.116(4) Uani 1 1 d . .
H15 H 0.8511 0.5883 0.6346 0.139 Uiso 1 1 calc R U
C16 C 0.7860(5) 0.5963(9) 0.5545(7) 0.115(4) Uani 1 1 d . .
C17 C 0.7612(5) 0.6122(9) 0.5810(7) 0.121(5) Uani 1 1 d . .
C18 C 0.7226(5) 0.5501(10) 0.5502(7) 0.117(4) Uani 1 1 d . .
C19 C 0.7108(6) 0.5005(9) 0.5787(8) 0.120(4) Uani 1 1 d . .
H19 H 0.7297 0.5004 0.6243 0.144 Uiso 1 1 calc R U
C20 C 0.6705(8) 0.4493(13) 0.5403(13) 0.175(8) Uani 1 1 d . .
H20 H 0.6627 0.4122 0.5589 0.211 Uiso 1 1 calc R U
C21 C 0.6440(7) 0.4575(12) 0.4747(10) 0.155(7) Uani 1 1 d . .
H21 H 0.6158 0.4273 0.4483 0.186 Uiso 1 1 calc R U
C22 C 0.6537(5) 0.5034(9) 0.4446(7) 0.113(4) Uani 1 1 d . .
H22 H 0.6348 0.5015 0.3990 0.136 Uiso 1 1 calc R U
C23 C 0.6911(5) 0.5529(9) 0.4804(7) 0.125(5) Uani 1 1 d . .
C24 C 0.7937(6) 0.6128(11) 0.6544(8) 0.131(5) Uani 1 1 d . .
H24 H 0.8107 0.5637 0.6756 0.157 Uiso 1 1 calc R U
C25 C 0.8006(5) 0.6717(12) 0.6904(7) 0.128(5) Uani 1 1 d . .
H25 H 0.7841 0.7214 0.6698 0.153 Uiso 1 1 calc R U
C26 C 0.8907(5) 0.5976(10) 0.8605(7) 0.119(4) Uani 1 1 d . .
H26 H 0.9105 0.5513 0.8822 0.143 Uiso 1 1 calc R U
C27 C 0.8603(5) 0.6015(10) 0.7935(6) 0.119(4) Uani 1 1 d . .
H27 H 0.8592 0.5571 0.7698 0.143 Uiso 1 1 calc R U
C28 C 0.8313(4) 0.6695(9) 0.7603(6) 0.108(4) Uani 1 1 d . .
C29 C 0.8338(6) 0.7262(10) 0.7951(7) 0.128(5) Uani 1 1 d . .
H29 H 0.8138 0.7722 0.7732 0.154 Uiso 1 1 calc R U
C30 C 0.8636(5) 0.7267(9) 0.8632(6) 0.114(4) Uani 1 1 d . .
H30 H 0.8640 0.7714 0.8860 0.137 Uiso 1 1 calc R U
C31 C 0.4483(4) 0.5966(8) 0.0971(5) 0.095(3) Uani 1 1 d . .
C32 C 0.4170(4) 0.6584(8) 0.0561(6) 0.097(3) Uani 1 1 d . .
C33 C 0.3996(5) 0.6382(9) -0.0097(6) 0.107(4) Uani 1 1 d . .
C34 C 0.4226(6) 0.5629(9) -0.0048(6) 0.120(4) Uani 1 1 d . .
C35 C 0.4538(4) 0.5373(6) 0.0621(5) 0.088(3) Uani 1 1 d . .
C36 C 0.4716(5) 0.5900(9) 0.1670(6) 0.118(4) Uani 1 1 d . .
H36A H 0.4590 0.6319 0.1779 0.177 Uiso 1 1 calc R U
H36B H 0.5050 0.5985 0.1931 0.177 Uiso 1 1 calc R U
H36C H 0.4660 0.5351 0.1758 0.177 Uiso 1 1 calc R U
C37 C 0.4026(7) 0.7314(10) 0.0704(10) 0.152(6) Uani 1 1 d . .
H37A H 0.4066 0.7217 0.1093 0.228 Uiso 1 1 calc R U
H37B H 0.3699 0.7431 0.0340 0.228 Uiso 1 1 calc R U
H37C H 0.4216 0.7785 0.0775 0.228 Uiso 1 1 calc R U
C38 C 0.3638(6) 0.6873(12) -0.0735(9) 0.162(7) Uani 1 1 d . .
H38A H 0.3384 0.6507 -0.1061 0.243 Uiso 1 1 calc R U
H38B H 0.3790 0.7091 -0.0891 0.243 Uiso 1 1 calc R U
H38C H 0.3513 0.7330 -0.0652 0.243 Uiso 1 1 calc R U
C39 C 0.4171(7) 0.5196(10) -0.0591(8) 0.143(6) Uani 1 1 d . .
H39A H 0.4381 0.4723 -0.0416 0.214 Uiso 1 1 calc R U
H39B H 0.4245 0.5581 -0.0790 0.214 Uiso 1 1 calc R U
H39C H 0.3850 0.5006 -0.0916 0.214 Uiso 1 1 calc R U
C40 C 0.4836(6) 0.4612(8) 0.0866(7) 0.133(5) Uani 1 1 d . .
H40A H 0.4691 0.4172 0.0929 0.199 Uiso 1 1 calc R U
H40B H 0.5143 0.4735 0.1277 0.199 Uiso 1 1 calc R U
H40C H 0.4865 0.4434 0.0550 0.199 Uiso 1 1 calc R U
C41 C 0.5798(5) 0.9676(9) -0.0154(7) 0.110(4) Uani 1 1 d . .
C42 C 0.6137(7) 0.9051(11) 0.0000(10) 0.137(5) Uani 1 1 d . .
C43 C 0.5930(8) 0.8440(11) -0.0424(9) 0.137(6) Uani 1 1 d . .
C44 C 0.5425(7) 0.8610(10) -0.0905(8) 0.126(5) Uani 1 1 d . .
C45 C 0.5355(7) 0.9373(8) -0.0731(8) 0.121(5) Uani 1 1 d . .
C46 C 0.5870(6) 1.0470(8) 0.0167(10) 0.142(6) Uani 1 1 d . .
H46A H 0.5804 1.0924 -0.0120 0.213 Uiso 1 1 calc R U
H46B H 0.6192 1.0508 0.0569 0.213 Uiso 1 1 calc R U
H46C H 0.5662 1.0505 0.0262 0.213 Uiso 1 1 calc R U
C47 C 0.6620(7) 0.9094(13) 0.0537(10) 0.163(7) Uani 1 1 d . .
H47A H 0.6751 0.8537 0.0656 0.245 Uiso 1 1 calc R U
H47B H 0.6668 0.9350 0.0903 0.245 Uiso 1 1 calc R U
H47C H 0.6774 0.9425 0.0422 0.245 Uiso 1 1 calc R U
C48 C 0.6129(9) 0.7624(12) -0.0455(12) 0.182(9) Uani 1 1 d . .
H48A H 0.6308 0.7743 -0.0591 0.273 Uiso 1 1 calc R U
H48B H 0.5874 0.7249 -0.0766 0.273 Uiso 1 1 calc R U
H48C H 0.6331 0.7366 -0.0027 0.273 Uiso 1 1 calc R U
C49 C 0.5054(9) 0.8116(13) -0.1485(9) 0.188(10) Uani 1 1 d . .
H49A H 0.4976 0.7640 -0.1350 0.282 Uiso 1 1 calc R U
H49B H 0.5164 0.7926 -0.1706 0.282 Uiso 1 1 calc R U
H49C H 0.4778 0.8459 -0.1779 0.282 Uiso 1 1 calc R U
C50 C 0.4884(6) 0.9812(11) -0.1081(8) 0.152(7) Uani 1 1 d . .
H50A H 0.4811 1.0139 -0.1439 0.228 Uiso 1 1 calc R U
H50B H 0.4903 1.0174 -0.0777 0.228 Uiso 1 1 calc R U
H50C H 0.4641 0.9399 -0.1248 0.228 Uiso 1 1 calc R U

loop_
_atom_site_aniso_label
_atom_site_aniso_U_11
_atom_site_aniso_U_22
_atom_site_aniso_U_33
_atom_site_aniso_U_23
_atom_site_aniso_U_13
_atom_site_aniso_U_12
Rh1 0.1116(7) 0.0854(6) 0.0931(5) 0.0041(4) 0.0680(5) 0.0024(5)
Rh2 0.1194(7) 0.0870(7) 0.1073(6) 0.0072(4) 0.0783(6) 0.0044(5)
N1 0.092(6) 0.117(8) 0.099(6) 0.005(5) 0.067(5) 0.001(5)
N2 0.099(6) 0.090(6) 0.112(6) 0.008(5) 0.075(5) -0.005(5)
O1 0.131(6) 0.072(5) 0.111(5) 0.004(4) 0.088(5) 0.009(4)
O2 0.127(6) 0.059(4) 0.131(6) 0.010(4) 0.095(5) 0.006(4)
O3 0.102(5) 0.078(5) 0.113(5) 0.009(3) 0.079(4) 0.014(4)
O4 0.124(6) 0.063(4) 0.115(5) 0.003(3) 0.084(5) -0.004(4)
O5 0.146(8) 0.114(7) 0.121(7) -0.003(5) 0.075(6) 0.016(6)
O6 0.125(7) 0.101(6) 0.116(6) 0.014(5) 0.065(5) 0.014(5)
C1 0.112(8) 0.086(8) 0.085(6) 0.005(5) 0.067(6) -0.011(6)
C2 0.099(6) 0.062(6) 0.092(5) 0.014(4) 0.073(5) 0.001(5)
C3 0.127(10) 0.121(10) 0.108(8) 0.010(7) 0.087(8) 0.023(8)
C4 0.114(10) 0.150(14) 0.114(10) 0.019(9) 0.067(8) 0.036(9)
C5 0.112(9) 0.140(11) 0.107(8) -0.011(8) 0.082(8) -0.018(8)
C6 0.107(9) 0.124(11) 0.118(9) -0.008(8) 0.071(8) 0.001(8)
C7 0.112(8) 0.103(9) 0.098(7) 0.001(6) 0.068(7) 0.003(7)
C8 0.080(7) 0.183(16) 0.101(8) 0.004(9) 0.048(6) -0.004(9)
C9 0.137(12) 0.132(12) 0.119(10) 0.009(9) 0.070(10) 0.018(10)
C10 0.121(10) 0.139(14) 0.125(10) -0.010(9) 0.069(9) 0.023(10)
C11 0.126(10) 0.114(10) 0.100(8) 0.003(7) 0.070(8) -0.002(8)
C12 0.148(13) 0.098(10) 0.124(11) -0.008(8) 0.064(10) -0.002(10)
C13 0.153(14) 0.129(13) 0.182(17) -0.019(12) 0.125(14) -0.017(12)
C14 0.119(11) 0.19(2) 0.125(12) 0.022(12) 0.060(10) 0.044(12)
C15 0.113(9) 0.107(10) 0.115(9) -0.023(7) 0.068(8) -0.033(8)
C16 0.099(8) 0.104(9) 0.116(9) -0.007(7) 0.058(7) 0.007(7)
C17 0.103(8) 0.098(9) 0.116(9) 0.011(7) 0.051(7) 0.001(7)
C18 0.112(9) 0.114(10) 0.108(8) 0.013(7) 0.064(7) 0.013(8)
C19 0.147(12) 0.113(10) 0.135(10) 0.001(8) 0.107(10) 0.008(9)
C20 0.171(18) 0.132(15) 0.23(2) 0.039(15) 0.134(18) -0.016(13)
C21 0.161(15) 0.123(14) 0.164(16) -0.006(11) 0.097(14) -0.047(12)
C22 0.098(8) 0.094(9) 0.114(9) -0.009(7) 0.054(7) -0.010(7)
C23 0.124(10) 0.082(8) 0.121(9) 0.004(7) 0.058(8) 0.000(8)
C24 0.149(13) 0.110(11) 0.141(12) 0.007(9) 0.097(11) -0.012(10)
C25 0.115(10) 0.141(14) 0.120(10) -0.002(9) 0.073(8) -0.014(9)
C26 0.119(10) 0.113(11) 0.115(9) 0.001(8) 0.070(8) -0.005(8)
C27 0.128(10) 0.127(11) 0.103(8) -0.020(8) 0.075(8) -0.004(9)
C28 0.069(6) 0.119(10) 0.105(8) -0.004(7) 0.042(5) -0.005(6)
C29 0.128(11) 0.112(11) 0.117(10) 0.011(8) 0.067(9) 0.005(9)
C30 0.114(9) 0.109(10) 0.105(8) -0.001(7) 0.064(7) 0.003(8)
C31 0.096(7) 0.096(8) 0.101(7) 0.007(6) 0.067(6) -0.007(6)
C32 0.102(7) 0.100(8) 0.124(8) -0.005(7) 0.089(7) -0.020(6)
C33 0.110(8) 0.108(10) 0.098(7) -0.001(6) 0.065(7) -0.011(7)
C34 0.139(11) 0.104(10) 0.101(8) -0.003(7) 0.070(8) -0.019(8)
C35 0.114(7) 0.052(5) 0.097(6) 0.006(4) 0.068(6) -0.033(5)
C36 0.144(11) 0.122(10) 0.103(8) 0.003(7) 0.087(8) -0.021(9)
C37 0.182(17) 0.104(11) 0.220(19) -0.010(11) 0.153(16) 0.002(11)
C38 0.109(10) 0.147(15) 0.166(15) 0.050(12) 0.061(10) 0.025(10)
C39 0.184(16) 0.123(12) 0.141(12) -0.008(9) 0.114(12) -0.027(11)
C40 0.173(14) 0.086(9) 0.120(9) 0.006(7) 0.086(10) 0.002(9)
C41 0.100(8) 0.100(9) 0.141(10) 0.015(7) 0.082(8) -0.025(7)
C42 0.143(13) 0.116(12) 0.200(17) 0.012(12) 0.133(14) 0.003(11)
C43 0.179(17) 0.108(12) 0.139(12) 0.004(9) 0.110(13) -0.005(11)
C44 0.164(14) 0.132(13) 0.114(9) -0.007(8) 0.105(10) -0.028(10)
C45 0.185(15) 0.083(8) 0.152(12) 0.013(8) 0.135(12) -0.009(9)
C46 0.137(12) 0.071(8) 0.236(19) -0.005(10) 0.129(13) -0.012(8)
C47 0.143(14) 0.155(17) 0.197(19) 0.029(14) 0.112(14) 0.022(13)
C48 0.30(3) 0.131(14) 0.25(2) 0.035(14) 0.24(2) 0.053(16)
C49 0.31(3) 0.162(16) 0.139(13) -0.014(12) 0.170(18) -0.046(18)
C50 0.153(14) 0.143(14) 0.131(11) 0.056(10) 0.079(11) 0.027(11)

loop_
_atom_type_symbol
_atom_type_description
_atom_type_scat_dispersion_real
_atom_type_scat_dispersion_imag
_atom_type_scat_source
C C 0.0181 0.0091 'International Tables Vol C Tables 4.2.6.8 and 6.1.1.4'
H H 0.0000 0.0000 'International Tables Vol C Tables 4.2.6.8 and 6.1.1.4'
F F 0.0727 0.0534 'International Tables Vol C Tables 4.2.6.8 and 6.1.1.4'
N N 0.0311 0.0180 'International Tables Vol C Tables 4.2.6.8 and 6.1.1.4'
O O 0.0492 0.0322 'International Tables Vol C Tables 4.2.6.8 and 6.1.1.4'
Rh Rh 0.0927 3.6045 'International Tables Vol C Tables 4.2.6.8 and 6.1.1.4'
S S 0.3331 0.5567 'International Tables Vol C Tables 4.2.6.8 and 6.1.1.4'

loop_
_geom_angle_atom_site_label_1
_geom_angle_atom_site_label_2
_geom_angle_atom_site_label_3
_geom_angle
_geom_angle_site_symmetry_1
_geom_angle_site_symmetry_3
C31 Rh1 O1 146.7(4) . .
C31 Rh1 C35 40.4(4) . .
O1 Rh1 C35 108.4(4) . .
C31 Rh1 N1 93.0(4) . .
O1 Rh1 N1 85.6(4) . .
C35 Rh1 N1 106.6(4) . .
C31 Rh1 C32 38.2(5) . .
O1 Rh1 C32 160.4(4) . .
C35 Rh1 C32 67.1(5) . .
N1 Rh1 C32 114.0(4) . .
C31 Rh1 C33 65.5(5) . .
O1 Rh1 C33 119.9(4) . .
C35 Rh1 C33 66.5(5) . .
N1 Rh1 C33 154.6(5) . .
C32 Rh1 C33 40.6(5) . .
C31 Rh1 C34 66.0(5) . .
O1 Rh1 C34 97.0(5) . .
C35 Rh1 C34 39.5(5) . .
N1 Rh1 C34 144.9(5) . .
C32 Rh1 C34 67.1(6) . .
C33 Rh1 C34 39.4(6) . .
C31 Rh1 O2 136.4(4) . .
O1 Rh1 O2 76.7(3) . .
C35 Rh1 O2 167.5(4) . .
N1 Rh1 O2 85.0(4) . .
C32 Rh1 O2 104.1(4) . .
C33 Rh1 O2 101.0(4) . .
C34 Rh1 O2 129.8(4) . .
N2 Rh2 C43 119.7(6) 7_666 .
N2 Rh2 C44 160.3(6) 7_666 .
C43 Rh2 C44 40.9(7) . .
N2 Rh2 C42 96.8(6) 7_666 .
C43 Rh2 C42 36.2(6) . .
C44 Rh2 C42 65.0(7) . .
N2 Rh2 C45 142.1(5) 7_666 .
C43 Rh2 C45 65.8(7) . .
C44 Rh2 C45 38.6(6) . .
C42 Rh2 C45 65.5(7) . .
N2 Rh2 O3 82.6(3) 7_666 .
C43 Rh2 O3 157.7(6) . .
C44 Rh2 O3 116.9(6) . .
C42 Rh2 O3 151.2(5) . .
C45 Rh2 O3 97.6(5) . .
N2 Rh2 C41 105.6(5) 7_666 .
C43 Rh2 C41 64.9(6) . .
C44 Rh2 C41 65.8(6) . .
C42 Rh2 C41 39.9(6) . .
C45 Rh2 C41 39.4(5) . .
O3 Rh2 C41 112.4(5) . .
N2 Rh2 O4 84.7(3) 7_666 .
C43 Rh2 O4 102.7(5) . .
C44 Rh2 O4 101.7(5) . .
C42 Rh2 O4 131.7(5) . .
C45 Rh2 O4 132.5(5) . .
O3 Rh2 O4 77.0(3) . .
C41 Rh2 O4 166.6(5) . .
C3 N1 C7 119.8(11) . .
C3 N1 Rh1 118.7(10) . .
C7 N1 Rh1 119.4(9) . .
C26 N2 C30 119.6(12) . .
C26 N2 Rh2 119.6(9) . 7_666
C30 N2 Rh2 120.7(9) . 7_666
C1 O1 Rh1 114.1(8) . .
C2 O2 Rh1 114.3(7) . .
C2 O3 Rh2 113.1(7) . .
C1 O4 Rh2 114.7(8) . .
O6 O5 C10 109.5(10) . .
C17 O6 O5 109.4(10) . .
O1 C1 O4 126.9(12) . .
O1 C1 C2 117.2(11) . .
O4 C1 C2 115.9(10) . .
O2 C2 O3 124.4(10) . .
O2 C2 C1 117.1(8) . .
O3 C2 C1 118.4(9) . .
N1 C3 C4 117.9(13) . .
C5 C4 C3 122.7(15) . .
C4 C5 C6 114.8(14) . .
C4 C5 C8 122.3(17) . .
C6 C5 C8 122.6(15) . .
C7 C6 C5 122.9(15) . .
C6 C7 N1 121.8(13) . .
C9 C8 C5 124.1(19) . .
C8 C9 C10 126.5(17) . .
C23 C10 O5 108.6(14) . .
C23 C10 C11 111.2(14) . .
O5 C10 C11 104.3(13) . .
C23 C10 C9 111.8(15) . .
O5 C10 C9 106.0(13) . .
C11 C10 C9 114.3(15) . .
C12 C11 C16 122.6(16) . .
C12 C11 C10 124.7(15) . .
C16 C11 C10 112.4(15) . .
C11 C12 C13 114.2(17) . .
C14 C13 C12 125.0(19) . .
C13 C14 C15 116.2(17) . .
C16 C15 C14 120.5(15) . .
C15 C16 C11 120.9(16) . .
C15 C16 C17 126.2(14) . .
C11 C16 C17 112.1(13) . .
C18 C17 O6 105.1(11) . .
C18 C17 C24 113.8(13) . .
O6 C17 C24 107.3(13) . .
C18 C17 C16 107.1(13) . .
O6 C17 C16 109.9(12) . .
C24 C17 C16 113.3(12) . .
C19 C18 C23 117.7(15) . .
C19 C18 C17 129.0(14) . .
C23 C18 C17 112.8(14) . .
C18 C19 C20 120.8(16) . .
C21 C20 C19 115.3(17) . .
C22 C21 C20 126.5(17) . .
C21 C22 C23 118.2(16) . .
C22 C23 C18 121.2(16) . .
C22 C23 C10 128.6(15) . .
C18 C23 C10 110.3(13) . .
C25 C24 C17 127.2(17) . .
C24 C25 C28 125.7(18) . .
N2 C26 C27 119.9(14) . .
C26 C27 C28 121.3(14) . .
C29 C28 C27 116.1(13) . .
C29 C28 C25 124.3(15) . .
C27 C28 C25 119.6(15) . .
C28 C29 C30 125.9(15) . .
N2 C30 C29 117.1(14) . .
C32 C31 C35 111.1(10) . .
C32 C31 C36 124.4(12) . .
C35 C31 C36 124.5(11) . .
C32 C31 Rh1 71.9(6) . .
C35 C31 Rh1 70.1(6) . .
C36 C31 Rh1 127.1(9) . .
C31 C32 C37 130.0(14) . .
C31 C32 C33 106.7(11) . .
C37 C32 C33 123.2(14) . .
C31 C32 Rh1 69.9(7) . .
C37 C32 Rh1 123.6(10) . .
C33 C32 Rh1 70.4(7) . .
C34 C33 C32 107.6(11) . .
C34 C33 C38 124.7(14) . .
C32 C33 C38 127.7(15) . .
C34 C33 Rh1 70.4(8) . .
C32 C33 Rh1 69.0(7) . .
C38 C33 Rh1 125.5(11) . .
C35 C34 C33 108.1(12) . .
C35 C34 C39 125.0(15) . .
C33 C34 C39 126.9(13) . .
C35 C34 Rh1 68.8(6) . .
C33 C34 Rh1 70.2(8) . .
C39 C34 Rh1 124.6(12) . .
C34 C35 C31 106.5(11) . .
C34 C35 C40 124.0(12) . .
C31 C35 C40 129.4(10) . .
C34 C35 Rh1 71.8(6) . .
C31 C35 Rh1 69.6(6) . .
C40 C35 Rh1 125.7(9) . .
C45 C41 C42 105.0(15) . .
C45 C41 C46 125.0(14) . .
C42 C41 C46 129.9(15) . .
C45 C41 Rh2 69.7(7) . .
C42 C41 Rh2 69.2(8) . .
C46 C41 Rh2 127.4(11) . .
C43 C42 C47 125.0(19) . .
C43 C42 C41 110.7(18) . .
C47 C42 C41 124.3(19) . .
C43 C42 Rh2 71.2(11) . .
C47 C42 Rh2 123.9(15) . .
C41 C42 Rh2 70.9(8) . .
C42 C43 C44 109.1(17) . .
C42 C43 C48 131(2) . .
C44 C43 C48 120.3(18) . .
C42 C43 Rh2 72.6(11) . .
C44 C43 Rh2 69.6(10) . .
C48 C43 Rh2 121.4(11) . .
C45 C44 C43 106.4(15) . .
C45 C44 C49 125(2) . .
C43 C44 C49 128.7(19) . .
C45 C44 Rh2 71.5(8) . .
C43 C44 Rh2 69.5(9) . .
C49 C44 Rh2 126.0(11) . .
C44 C45 C41 108.8(16) . .
C44 C45 C50 126.1(17) . .
C41 C45 C50 125.0(15) . .
C44 C45 Rh2 69.8(8) . .
C41 C45 Rh2 71.0(8) . .
C50 C45 Rh2 124.0(10) . .

loop_
_geom_bond_atom_site_label_1
_geom_bond_atom_site_label_2
_geom_bond_distance
_geom_bond_site_symmetry_2
Rh1 C31 2.116(11) .
Rh1 O1 2.122(8) .
Rh1 C35 2.123(8) .
Rh1 N1 2.134(10) .
Rh1 C32 2.141(11) .
Rh1 C33 2.161(14) .
Rh1 C34 2.164(14) .
Rh1 O2 2.167(7) .
Rh2 N2 2.119(10) 7_666
Rh2 C43 2.124(19) .
Rh2 C44 2.126(14) .
Rh2 C42 2.141(16) .
Rh2 C45 2.148(14) .
Rh2 O3 2.155(8) .
Rh2 C41 2.165(12) .
Rh2 O4 2.167(7) .
N1 C3 1.304(16) .
N1 C7 1.334(16) .
N2 C26 1.358(18) .
N2 C30 1.368(16) .
N2 Rh2 2.119(10) 7_666
O1 C1 1.211(13) .
O2 C2 1.171(12) .
O3 C2 1.229(11) .
O4 C1 1.216(14) .
O5 O6 1.521(13) .
O5 C10 1.531(19) .
O6 C17 1.515(17) .
C1 C2 1.576(16) .
C3 C4 1.431(19) .
C4 C5 1.34(2) .
C5 C6 1.35(2) .
C5 C8 1.473(19) .
C6 C7 1.328(18) .
C8 C9 1.27(2) .
C9 C10 1.57(2) .
C10 C23 1.47(2) .
C10 C11 1.53(2) .
C11 C12 1.36(2) .
C11 C16 1.375(18) .
C12 C13 1.42(2) .
C13 C14 1.33(2) .
C14 C15 1.42(2) .
C15 C16 1.320(18) .
C16 C17 1.53(2) .
C17 C18 1.51(2) .
C17 C24 1.52(2) .
C18 C19 1.378(19) .
C18 C23 1.45(2) .
C19 C20 1.43(2) .
C20 C21 1.38(3) .
C21 C22 1.33(2) .
C22 C23 1.347(19) .
C24 C25 1.27(2) .
C25 C28 1.45(2) .
C26 C27 1.391(18) .
C27 C28 1.40(2) .
C28 C29 1.28(2) .
C29 C30 1.413(19) .
C31 C32 1.394(17) .
C31 C35 1.463(16) .
C31 C36 1.493(16) .
C32 C37 1.459(19) .
C32 C33 1.491(18) .
C33 C34 1.46(2) .
C33 C38 1.561(19) .
C34 C35 1.448(16) .
C34 C39 1.52(2) .
C35 C40 1.505(18) .
C41 C45 1.45(2) .
C41 C42 1.47(2) .
C41 C46 1.48(2) .
C42 C43 1.33(2) .
C42 C47 1.42(2) .
C43 C44 1.48(3) .
C43 C48 1.55(2) .
C44 C45 1.41(2) .
C44 C49 1.49(2) .
C45 C50 1.55(2) .

loop_
_geom_torsion_atom_site_label_1
_geom_torsion_atom_site_label_2
_geom_torsion_atom_site_label_3
_geom_torsion_atom_site_label_4
_geom_torsion
_geom_torsion_site_symmetry_1
C10 O5 O6 C17 5.9(15) .
Rh1 O1 C1 O4 170.2(9) .
Rh1 O1 C1 C2 -8.0(12) .
Rh2 O4 C1 O1 -172.5(9) .
Rh2 O4 C1 C2 5.7(12) .
Rh1 O2 C2 O3 -173.3(8) .
Rh1 O2 C2 C1 3.6(12) .
Rh2 O3 C2 O2 168.7(9) .
Rh2 O3 C2 C1 -8.1(11) .
O1 C1 C2 O2 3.0(15) .
O4 C1 C2 O2 -175.3(10) .
O1 C1 C2 O3 -179.9(10) .
O4 C1 C2 O3 1.8(15) .
C7 N1 C3 C4 0(2) .
Rh1 N1 C3 C4 -163.1(11) .
N1 C3 C4 C5 3(3) .
C3 C4 C5 C6 -5(3) .
C3 C4 C5 C8 167.9(15) .
C4 C5 C6 C7 4(2) .
C8 C5 C6 C7 -169.0(15) .
C5 C6 C7 N1 -1(2) .
C3 N1 C7 C6 -1(2) .
Rh1 N1 C7 C6 161.9(11) .
C4 C5 C8 C9 -14(3) .
C6 C5 C8 C9 158.5(18) .
C5 C8 C9 C10 -175.5(16) .
O6 O5 C10 C23 55.9(15) .
O6 O5 C10 C11 -62.8(16) .
O6 O5 C10 C9 176.2(12) .
C8 C9 C10 C23 117(2) .
C8 C9 C10 O5 -1(3) .
C8 C9 C10 C11 -115(2) .
C23 C10 C11 C12 133.1(17) .
O5 C10 C11 C12 -110.0(17) .
C9 C10 C11 C12 5(2) .
C23 C10 C11 C16 -52.8(19) .
O5 C10 C11 C16 64.0(17) .
C9 C10 C11 C16 179.4(15) .
C16 C11 C12 C13 1(2) .
C10 C11 C12 C13 174.3(15) .
C11 C12 C13 C14 5(3) .
C12 C13 C14 C15 -9(3) .
C13 C14 C15 C16 8(3) .
C14 C15 C16 C11 -3(2) .
C14 C15 C16 C17 -172.1(16) .
C12 C11 C16 C15 -1(3) .
C10 C11 C16 C15 -175.6(15) .
C12 C11 C16 C17 169.0(14) .
C10 C11 C16 C17 -5.2(19) .
O5 O6 C17 C18 -62.2(15) .
O5 O6 C17 C24 176.4(11) .
O5 O6 C17 C16 52.8(13) .
C15 C16 C17 C18 -131.7(16) .
C11 C16 C17 C18 58.6(16) .
C15 C16 C17 O6 114.7(16) .
C11 C16 C17 O6 -55.0(16) .
C15 C16 C17 C24 -5(2) .
C11 C16 C17 C24 -175.0(13) .
O6 C17 C18 C19 -110.6(17) .
C24 C17 C18 C19 6(2) .
C16 C17 C18 C19 132.6(17) .
O6 C17 C18 C23 60.6(17) .
C24 C17 C18 C23 177.7(14) .
C16 C17 C18 C23 -56.2(16) .
C23 C18 C19 C20 4(2) .
C17 C18 C19 C20 175.3(17) .
C18 C19 C20 C21 -4(3) .
C19 C20 C21 C22 5(4) .
C20 C21 C22 C23 -6(3) .
C21 C22 C23 C18 6(3) .
C21 C22 C23 C10 -172.2(18) .
C19 C18 C23 C22 -6(2) .
C17 C18 C23 C22 -178.0(15) .
C19 C18 C23 C10 173.1(14) .
C17 C18 C23 C10 1(2) .
O5 C10 C23 C22 118.7(18) .
C11 C10 C23 C22 -127.1(18) .
C9 C10 C23 C22 2(3) .
O5 C10 C23 C18 -60.0(17) .
C11 C10 C23 C18 54.2(18) .
C9 C10 C23 C18 -176.6(14) .
C18 C17 C24 C25 -116.9(19) .
O6 C17 C24 C25 -1(2) .
C16 C17 C24 C25 120(2) .
C17 C24 C25 C28 178.9(15) .
C30 N2 C26 C27 -1(2) .
Rh2 N2 C26 C27 176.9(11) 7_666
N2 C26 C27 C28 1(2) .
C26 C27 C28 C29 -2(2) .
C26 C27 C28 C25 179.2(14) .
C24 C25 C28 C29 -171.9(18) .
C24 C25 C28 C27 7(3) .
C27 C28 C29 C30 1(3) .
C25 C28 C29 C30 -179.4(15) .
C26 N2 C30 C29 0(2) .
Rh2 N2 C30 C29 -177.0(11) 7_666
C28 C29 C30 N2 -1(3) .
C35 C31 C32 C37 -176.9(13) .
C36 C31 C32 C37 5(2) .
Rh1 C31 C32 C37 -117.6(14) .
C35 C31 C32 C33 1.9(13) .
C36 C31 C32 C33 -175.8(11) .
Rh1 C31 C32 C33 61.2(8) .
C35 C31 C32 Rh1 -59.3(8) .
C36 C31 C32 Rh1 123.0(12) .
C31 C32 C33 C34 -0.7(14) .
C37 C32 C33 C34 178.2(13) .
Rh1 C32 C33 C34 60.1(10) .
C31 C32 C33 C38 179.8(14) .
C37 C32 C33 C38 -1(2) .
Rh1 C32 C33 C38 -119.3(15) .
C31 C32 C33 Rh1 -60.8(8) .
C37 C32 C33 Rh1 118.0(13) .
C32 C33 C34 C35 -0.7(15) .
C38 C33 C34 C35 178.8(13) .
Rh1 C33 C34 C35 58.5(9) .
C32 C33 C34 C39 -178.2(14) .
C38 C33 C34 C39 1(3) .
Rh1 C33 C34 C39 -118.9(16) .
C32 C33 C34 Rh1 -59.2(9) .
C38 C33 C34 Rh1 120.2(15) .
C33 C34 C35 C31 1.8(14) .
C39 C34 C35 C31 179.3(14) .
Rh1 C34 C35 C31 61.2(7) .
C33 C34 C35 C40 179.2(12) .
C39 C34 C35 C40 -3(2) .
Rh1 C34 C35 C40 -121.3(12) .
C33 C34 C35 Rh1 -59.4(10) .
C39 C34 C35 Rh1 118.1(16) .
C32 C31 C35 C34 -2.3(13) .
C36 C31 C35 C34 175.4(12) .
Rh1 C31 C35 C34 -62.7(8) .
C32 C31 C35 C40 -179.6(12) .
C36 C31 C35 C40 -2(2) .
Rh1 C31 C35 C40 120.0(13) .
C32 C31 C35 Rh1 60.4(8) .
C36 C31 C35 Rh1 -121.9(12) .
C45 C41 C42 C43 -0.5(18) .
C46 C41 C42 C43 -177.7(16) .
Rh2 C41 C42 C43 60.4(13) .
C45 C41 C42 C47 -179.4(17) .
C46 C41 C42 C47 3(3) .
Rh2 C41 C42 C47 -118.6(19) .
C45 C41 C42 Rh2 -60.9(8) .
C46 C41 C42 Rh2 122.0(16) .
C47 C42 C43 C44 179.0(17) .
C41 C42 C43 C44 0(2) .
Rh2 C42 C43 C44 60.3(12) .
C47 C42 C43 C48 2(3) .
C41 C42 C43 C48 -176.9(16) .
Rh2 C42 C43 C48 -116.7(19) .
C47 C42 C43 Rh2 119(2) .
C41 C42 C43 Rh2 -60.2(11) .
C42 C43 C44 C45 0.3(19) .
C48 C43 C44 C45 177.7(13) .
Rh2 C43 C44 C45 62.5(9) .
C42 C43 C44 C49 177.6(15) .
C48 C43 C44 C49 -5(2) .
Rh2 C43 C44 C49 -120.2(16) .
C42 C43 C44 Rh2 -62.2(13) .
C48 C43 C44 Rh2 115.2(15) .
C43 C44 C45 C41 -0.6(15) .
C49 C44 C45 C41 -178.0(13) .
Rh2 C44 C45 C41 60.5(9) .
C43 C44 C45 C50 -179.1(13) .
C49 C44 C45 C50 3(2) .
Rh2 C44 C45 C50 -118.0(13) .
C43 C44 C45 Rh2 -61.1(10) .
C49 C44 C45 Rh2 121.5(14) .
C42 C41 C45 C44 0.7(14) .
C46 C41 C45 C44 178.1(13) .
Rh2 C41 C45 C44 -59.8(9) .
C42 C41 C45 C50 179.2(13) .
C46 C41 C45 C50 -3(2) .
Rh2 C41 C45 C50 118.7(13) .
C42 C41 C45 Rh2 60.5(9) .
C46 C41 C45 Rh2 -122.1(14) .

loop_
_platon_squeeze_void_nr
_platon_squeeze_void_average_x
_platon_squeeze_void_average_y
_platon_squeeze_void_average_z
_platon_squeeze_void_volume
_platon_squeeze_void_count_electrons
_platon_squeeze_void_content
1 0.199 0.205 -0.012 5736 1661 ' '
